data_1525228
loop_
_publ_author_name
'Schroeder, L.W.'
'Mathew, M.'
'Brown, W.E.'

_publ_section_title
;
 (X O4)(-n) ion hydration. The crystal structure of Mg3 (P O4)2 (H2 O)22
;
_journal_name_full 'Journal of Physical Chemistry'
_journal_page_first 2335
_journal_page_last 2340
_journal_volume 82
_journal_year 1978
_chemical_formula_sum 'H44 Mg3 O30 P2'
_chemical_name_systematic 'Mg3 (P O4)2 (H2 O)22'
_space_group_IT_number 2
_symmetry_space_group_name_Hall '-P 1'
_symmetry_space_group_name_H-M 'P -1'
_cell_angle_alpha 87.66
_cell_angle_beta 85.22
_cell_angle_gamma 60.81
_cell_formula_units_Z 1
_cell_length_a 6.902
_cell_length_b 6.961
_cell_length_c 15.982
_cell_volume 668.009
_citation_journal_id_ASTM JPCHAX
_cod_data_source_file Schroeder_JPCHAX_1978_492.cif
_cod_data_source_block H44Mg3O30P2
_cod_original_cell_volume 668.0092
_cod_database_code 1525228

loop_
_symmetry_equiv_pos_as_xyz
x,y,z
-x,-y,-z

loop_
_atom_site_label
_atom_site_type_symbol
_atom_site_fract_x
_atom_site_fract_y
_atom_site_fract_z
_atom_site_occupancy
_atom_site_U_iso_or_equiv
O10 O-2 0.2232 0.096 0.9504 1 0.0
O1 O-2 0.0995 0.4481 0.6622 1 0.0
O12 O-2 0.333 0.3383 0.046 1 0.0
H18 H+1 0.51 0.536 0.248 1 0.0
H12 H+1 0.246 0.149 -0.005 1 0.0
H19 H+1 0.375 0.232 0.61 1 0.0
O11 O-2 0.3447 0.0012 0.2405 1 0.0
H20 H+1 0.483 0.258 0.537 1 0.0
H10 H+1 0.242 0.589 0.989 1 0.0
O6 O-2 0.1272 0.1745 0.411 1 0.0
O13 O-2 0.3661 0.5924 0.2799 1 0.0
H9 H+1 0.208 0.632 0.898 1 0.0
O15 O-2 0.505 0.2496 0.4163 1 0.0
O5 O-2 0.0744 0.7476 0.4261 1 0.0
H5 H+1 0.155 0.822 0.737 1 0.0
H17 H+1 0.298 0.533 0.255 1 0.0
O14 O-2 0.4944 0.7634 0.4098 1 0.0
H8 H+1 0.232 0.714 0.117 1 0.0
Mg1 Mg+2 0 0 0 1 0.0
O2 O-2 0.2136 0.206 0.7898 1 0.0
O4 O-2 0.1492 0.4359 0.204 1 0.0
H11 H+1 0.236 0.133 0.898 1 0.0
H15 H+1 0.275 0.357 0.098 1 0.0
H2 H+1 -0.007 0.205 0.517 1 0.0
O7 O-2 0.0903 0.956 0.708 1 0.0
O3 O-2 0.2149 0.5696 0.7861 1 0.0
O8 O-2 0.1823 0.8651 0.105 1 0.0
P1 P+5 0.0953 0.447 0.7592 1 0.0
H21 H+1 0.482 0.377 0.399 1 0.0
H16 H+1 0.464 0.287 0.055 1 0.0
H6 H+1 0.129 0.017 0.74 1 0.0
H4 H+1 0.269 0.184 0.421 1 0.0
Mg2 Mg+2 0.2168 0.8871 0.3431 1 0.0
H13 H+1 0.475 0.069 0.775 1 0.0
H7 H+1 0.205 0.93 0.142 1 0.0
H1 H+1 0.032 0.666 0.388 1 0.0
H3 H+1 0.047 0.296 0.382 1 0.0
H14 H+1 0.289 0.141 0.225 1 0.0
H22 H+1 0.372 0.844 0.605 1 0.0
O9 O-2 0.1937 0.6977 0.9423 1 0.0
